data_2008200
loop_
_publ_author_name
'Mukherjee, Alok K.'
'Nayak, Nirmalya P.'
'Mondal, Arunendu'
'Chaudhuri, Nirmalendu Ray'

_publ_section_title
;
 A dimeric form of the nickel(II) thiocyanate complex of
 bis(3-aminopropyl)methylamine
;
_journal_issue 3
_journal_name_full 'Acta Crystallographica Section C'
_journal_page_first 365
_journal_page_last 368
_journal_paper_doi 10.1107/S010827019801419X
_journal_volume 55
_journal_year 1999
_chemical_formula_analytical 'C18 H38 N10 Ni2 S4'
_chemical_formula_iupac '[Ni2 (N C S)4 (C7 H19 N3)2]'
_chemical_formula_moiety 'C18 H38 N10 Ni2 S4'
_chemical_formula_structural 'C18 H38 N10 Ni2 S4'
_chemical_formula_sum 'C18 H38 N10 Ni2 S4'
_chemical_formula_weight 640.24
_chemical_name_common
;
Nickel(II) Thiocyanate complex of Bis( 3 - Aminopropyl) methylamine
;
_chemical_name_systematic
;
Nickel(II) Thiocyanate complex of Bis( 3 - Aminopropyl) methylamine
;
_space_group_IT_number 2
_symmetry_cell_setting triclinic
_symmetry_space_group_name_Hall '-P 1'
_symmetry_space_group_name_H-M 'P -1'
_audit_creation_method SHELXL
_cell_angle_alpha 63.300(10)
_cell_angle_beta 88.10(5)
_cell_angle_gamma 86.56(5)
_cell_formula_units_Z 2
_cell_length_a 7.720(6)
_cell_length_b 13.7200(10)
_cell_length_c 15.161(3)
_cell_measurement_reflns_used 25
_cell_measurement_temperature 293(2)
_cell_measurement_theta_max 16
_cell_measurement_theta_min 8
_cell_volume 1432.0(12)
_computing_cell_refinement 'CAD-4 Software'
_computing_data_collection 'CAD-4 Software (Enraf-Nonius, 1989)'
_computing_data_reduction 'CAD-4 Software'
_computing_molecular_graphics 'ZORTEP (Zsolnai, 1995)'
_computing_publication_material SHELXL93
_computing_structure_refinement 'SHELXL93 (Sheldrick, 1993)'
_computing_structure_solution 'SHELXS86 (Sheldrick, 1990)'
_diffrn_ambient_temperature 293(2)
_diffrn_measurement_device 'Enraf-Nonius CAD-4'
_diffrn_measurement_method \w-2\q
_diffrn_radiation_monochromator graphite
_diffrn_radiation_source 'fine-focus sealed tube'
_diffrn_radiation_type MoK\a
_diffrn_radiation_wavelength 0.71073
_diffrn_reflns_av_R_equivalents 0.015
_diffrn_reflns_av_sigmaI/netI 0.0237
_diffrn_reflns_limit_h_max 9
_diffrn_reflns_limit_h_min 0
_diffrn_reflns_limit_k_max 16
_diffrn_reflns_limit_k_min -17
_diffrn_reflns_limit_l_max 19
_diffrn_reflns_limit_l_min -19
_diffrn_reflns_number 6177
_diffrn_reflns_theta_max 26.90
_diffrn_reflns_theta_min 1.50
_diffrn_standards_decay_% 2
_diffrn_standards_interval_count 100
_diffrn_standards_number 3
_exptl_absorpt_coefficient_mu 1.633
_exptl_absorpt_correction_T_max 0.721
_exptl_absorpt_correction_T_min 0.582
_exptl_absorpt_correction_type 'empirical (North et al., 1968)'
_exptl_crystal_colour Blue
_exptl_crystal_density_diffrn 1.485
_exptl_crystal_density_method 'not measured'
_exptl_crystal_description Prism
_exptl_crystal_F_000 672
_exptl_crystal_size_max 0.42
_exptl_crystal_size_mid 0.34
_exptl_crystal_size_min 0.20
_refine_diff_density_max 0.507
_refine_diff_density_min -0.592
_refine_ls_extinction_method none
_refine_ls_goodness_of_fit_all 1.216
_refine_ls_goodness_of_fit_obs 1.277
_refine_ls_hydrogen_treatment noref
_refine_ls_matrix_type full
_refine_ls_number_parameters 307
_refine_ls_number_reflns 5678
_refine_ls_number_restraints 0
_refine_ls_restrained_S_all 1.216
_refine_ls_restrained_S_obs 1.277
_refine_ls_R_factor_all 0.050
_refine_ls_R_factor_obs 0.039
_refine_ls_shift/esd_max -0.005
_refine_ls_shift/esd_mean 0.001
_refine_ls_structure_factor_coef Fsqd
_refine_ls_weighting_details 'w = 1/[\s^2^(Fo^2^)+(0.0378P)^2^+1.1178P] where P = (Fo^2^+2Fc^2^)/3'
_refine_ls_weighting_scheme calc
_refine_ls_wR_factor_all 0.099
_refine_ls_wR_factor_obs 0.095
_reflns_number_observed 4778
_reflns_number_total 5678
_reflns_observed_criterion I>2\s(I)
_cod_data_source_file bk1416.cif
_cod_data_source_block methylamine
_cod_depositor_comments
;
The following automatic conversions were performed:

'_refine_ls_weighting_scheme' value 'calc w =
1/[\s^2^(Fo^2^)+(0.0378P)^2^+1.1178P] where P = (Fo^2^+2Fc^2^)/3' was
changed to 'calc'. New tag '_refine_ls_weighting_details' was
created. The value of the new tag was set to 'w =
1/[\s^2^(Fo^2^)+(0.0378P)^2^+1.1178P] where P = (Fo^2^+2Fc^2^)/3'.

Automatic conversion script
Id: cif_fix_values 3143 2015-03-26 13:38:13Z robertas 
;
_cod_database_code 2008200

loop_
_symmetry_equiv_pos_as_xyz
'x, y, z'
'-x, -y, -z'

loop_
_atom_site_aniso_label
_atom_site_aniso_U_11
_atom_site_aniso_U_22
_atom_site_aniso_U_33
_atom_site_aniso_U_12
_atom_site_aniso_U_13
_atom_site_aniso_U_23
Ni1 0.0284(2) 0.0317(2) 0.0385(2) -0.0018(2) -0.0027(2) -0.0108(2)
Ni2 0.0280(2) 0.0396(2) 0.0283(2) 0.0000(2) 0.00362(15) -0.0136(2)
S1 0.0434(5) 0.0504(5) 0.0469(5) -0.0111(4) -0.0062(4) -0.0172(4)
S2 0.0581(6) 0.0466(5) 0.0593(6) 0.0158(4) -0.0188(5) -0.0158(5)
S3 0.0364(4) 0.0509(5) 0.0463(5) 0.0005(4) 0.0117(4) -0.0163(4)
S4 0.0381(5) 0.0579(6) 0.0587(6) -0.0113(4) 0.0166(4) -0.0269(5)
N1 0.064(2) 0.053(2) 0.076(2) -0.007(2) 0.034(2) -0.020(2)
N2 0.050(2) 0.0346(14) 0.0400(15) -0.0068(12) -0.0088(13) -0.0144(12)
N3 0.057(2) 0.044(2) 0.042(2) -0.0055(14) 0.0001(14) -0.0220(13)
N4 0.043(2) 0.039(2) 0.080(2) -0.0035(14) -0.021(2) -0.012(2)
N5 0.046(2) 0.040(2) 0.067(2) 0.0017(14) -0.015(2) -0.009(2)
N6 0.043(2) 0.056(2) 0.0351(14) -0.0024(13) -0.0007(12) -0.0176(13)
N7 0.049(2) 0.0404(15) 0.0348(14) 0.0044(12) 0.0002(12) -0.0165(12)
N8 0.042(2) 0.042(2) 0.0375(14) -0.0022(12) 0.0011(12) -0.0179(12)
N9 0.037(2) 0.049(2) 0.047(2) -0.0020(13) 0.0078(13) -0.0159(14)
N10 0.038(2) 0.055(2) 0.045(2) 0.0004(13) 0.0076(13) -0.0223(14)
C1 0.134(5) 0.062(3) 0.093(4) -0.006(3) 0.076(4) -0.034(3)
C2 0.183(7) 0.077(4) 0.067(3) -0.024(4) 0.037(4) -0.048(3)
C3 0.096(3) 0.050(2) 0.056(2) -0.015(2) 0.001(2) -0.031(2)
C4 0.078(3) 0.052(2) 0.076(3) -0.010(2) -0.044(3) -0.013(2)
C5 0.046(2) 0.042(2) 0.062(2) -0.015(2) 0.004(2) -0.016(2)
C6 0.052(2) 0.063(3) 0.091(3) -0.019(2) 0.033(2) -0.031(2)
C7 0.079(3) 0.059(2) 0.049(2) -0.012(2) 0.028(2) -0.021(2)
C8 0.033(2) 0.038(2) 0.043(2) -0.0007(14) -0.0064(14) -0.0069(15)
C9 0.032(2) 0.038(2) 0.044(2) -0.0031(14) -0.0021(14) -0.0182(15)
C10 0.069(3) 0.070(3) 0.054(2) -0.013(2) -0.012(2) -0.030(2)
C11 0.103(4) 0.066(3) 0.061(3) -0.008(3) -0.005(3) -0.041(2)
C12 0.088(3) 0.044(2) 0.053(2) -0.010(2) -0.002(2) -0.024(2)
C13 0.063(3) 0.062(3) 0.063(3) 0.025(2) 0.002(2) -0.025(2)
C14 0.082(3) 0.039(2) 0.034(2) -0.002(2) 0.001(2) -0.0091(15)
C15 0.073(3) 0.052(2) 0.035(2) 0.012(2) -0.014(2) -0.013(2)
C16 0.049(2) 0.053(2) 0.031(2) -0.001(2) -0.0006(14) -0.0191(15)
C17 0.027(2) 0.041(2) 0.036(2) -0.0026(13) 0.0006(13) -0.0097(14)
C18 0.030(2) 0.042(2) 0.037(2) 0.0030(13) -0.0003(13) -0.0220(14)

loop_
_atom_site_label
_atom_site_fract_x
_atom_site_fract_y
_atom_site_fract_z
_atom_site_U_iso_or_equiv
_atom_site_thermal_displace_type
_atom_site_calc_flag
_atom_site_refinement_flags
_atom_site_occupancy
_atom_site_disorder_group
_atom_site_type_symbol
Ni1 0.64786(5) 0.20926(3) 0.45985(3) 0.03463(11) Uani d . 1 . Ni
Ni2 0.23212(5) 0.14925(3) 0.03079(3) 0.03276(11) Uani d . 1 . Ni
S1 0.22147(12) -0.00060(8) 0.40070(7) 0.0481(2) Uani d . 1 . S
S2 0.35041(14) 0.53172(8) 0.22178(8) 0.0580(3) Uani d . 1 . S
S3 0.71248(11) 0.08025(8) -0.13718(7) 0.0470(2) Uani d . 1 . S
S4 -0.25261(12) 0.01121(8) 0.25257(8) 0.0513(2) Uani d . 1 . S
N1 0.5038(5) 0.2070(3) 0.5785(3) 0.0684(10) Uani d . 1 . N
N2 0.8489(4) 0.2983(2) 0.4863(2) 0.0419(6) Uani d . 1 . N
N3 0.8064(4) 0.1752(2) 0.3652(2) 0.0466(7) Uani d . 1 . N
N4 0.4544(4) 0.1265(2) 0.4337(3) 0.0587(9) Uani d . 1 . N
N5 0.5398(4) 0.3524(2) 0.3576(3) 0.0564(8) Uani d . 1 . N
N6 0.3570(4) 0.1515(2) 0.1479(2) 0.0458(7) Uani d . 1 . N
N7 0.1653(4) 0.3217(2) -0.0423(2) 0.0417(6) Uani d . 1 . N
N8 0.1221(4) 0.1204(2) -0.0774(2) 0.0406(6) Uani d . 1 . N
N9 0.4658(4) 0.1546(2) -0.0396(2) 0.0465(7) Uani d . 1 . N
N10 0.0099(4) 0.1051(3) 0.1162(2) 0.0465(7) Uani d . 1 . N
C1 0.4857(9) 0.3069(4) 0.5917(4) 0.099(2) Uani d . 1 . C
C2 0.6572(10) 0.3407(5) 0.6058(4) 0.103(2) Uani d . 1 . C
C3 0.7723(7) 0.3812(3) 0.5163(3) 0.0642(11) Uani d . 1 . C
C4 0.9717(6) 0.2229(3) 0.5623(3) 0.0734(14) Uani d . 1 . C
C5 0.9460(5) 0.3629(3) 0.3935(3) 0.0522(9) Uani d . 1 . C
C6 1.0298(6) 0.3018(4) 0.3402(4) 0.0706(13) Uani d . 1 . C
C7 0.9086(6) 0.2614(3) 0.2916(3) 0.0642(11) Uani d . 1 . C
C8 0.3594(4) 0.0742(3) 0.4203(2) 0.0422(8) Uani d . 1 . C
C9 0.4614(4) 0.4268(3) 0.3008(2) 0.0381(7) Uani d . 1 . C
C10 0.4382(6) 0.2500(4) 0.1371(3) 0.0627(11) Uani d . 1 . C
C11 0.3205(7) 0.3503(4) 0.0888(3) 0.0717(13) Uani d . 1 . C
C12 0.2875(6) 0.3859(3) -0.0192(3) 0.0602(11) Uani d . 1 . C
C13 -0.0130(6) 0.3457(4) -0.0160(3) 0.0654(12) Uani d . 1 . C
C14 0.1744(6) 0.3657(3) -0.1526(3) 0.0546(10) Uani d . 1 . C
C15 0.0678(6) 0.3115(3) -0.1980(3) 0.0563(10) Uani d . 1 . C
C16 0.1372(5) 0.2005(3) -0.1815(2) 0.0442(8) Uani d . 1 . C
C17 0.5675(4) 0.1238(3) -0.0796(2) 0.0375(7) Uani d . 1 . C
C18 -0.0982(4) 0.0668(3) 0.1728(2) 0.0351(7) Uani d . 1 . C
H1 0.3955 0.1887 0.5731 0.080 Uiso d . 1 . H
H2 0.5495 0.1534 0.6337 0.080 Uiso d . 1 . H
H3 0.8809 0.1197 0.4020 0.050 Uiso d . 1 . H
H4 0.7397 0.1505 0.3326 0.050 Uiso d . 1 . H
H5 0.4138 0.2937 0.6494 0.120 Uiso d . 1 . H
H6 0.4304 0.3652 0.5349 0.120 Uiso d . 1 . H
H7 0.7165 0.2798 0.6593 0.123 Uiso d . 1 . H
H8 0.6383 0.3989 0.6259 0.123 Uiso d . 1 . H
H9 0.7064 0.4356 0.4612 0.076 Uiso d . 1 . H
H10 0.8670 0.4173 0.5278 0.076 Uiso d . 1 . H
H11 1.0212 0.1698 0.5423 0.089 Uiso d . 1 . H
H12 0.9123 0.1867 0.6239 0.089 Uiso d . 1 . H
H13 1.0632 0.2637 0.5691 0.089 Uiso d . 1 . H
H14 1.0365 0.3991 0.4090 0.063 Uiso d . 1 . H
H15 0.8671 0.4198 0.3482 0.063 Uiso d . 1 . H
H16 1.1090 0.3492 0.2907 0.085 Uiso d . 1 . H
H17 1.0982 0.2395 0.3874 0.085 Uiso d . 1 . H
H18 0.8313 0.3216 0.2485 0.076 Uiso d . 1 . H
H19 0.9737 0.2336 0.2511 0.076 Uiso d . 1 . H
H20 0.2798 0.1337 0.1978 0.055 Uiso d . 1 . H
H21 0.4405 0.0973 0.1676 0.055 Uiso d . 1 . H
H22 0.1680 0.0560 -0.0717 0.050 Uiso d . 1 . H
H23 0.0081 0.1119 -0.0632 0.050 Uiso d . 1 . H
H24 0.5434 0.2596 0.0980 0.072 Uiso d . 1 . H
H25 0.4703 0.2409 0.2019 0.072 Uiso d . 1 . H
H26 0.3697 0.4094 0.0960 0.086 Uiso d . 1 . H
H27 0.2096 0.3361 0.1237 0.086 Uiso d . 1 . H
H28 0.2435 0.4615 -0.0485 0.071 Uiso d . 1 . H
H29 0.3978 0.3836 -0.0510 0.071 Uiso d . 1 . H
H30 -0.0931 0.3044 -0.0312 0.080 Uiso d . 1 . H
H31 -0.0430 0.4225 -0.0539 0.080 Uiso d . 1 . H
H32 -0.0196 0.3268 0.0528 0.080 Uiso d . 1 . H
H33 0.2946 0.3608 -0.1713 0.065 Uiso d . 1 . H
H34 0.1381 0.4428 -0.1817 0.065 Uiso d . 1 . H
H35 -0.0491 0.3047 -0.1703 0.070 Uiso d . 1 . H
H36 0.0590 0.3580 -0.2682 0.070 Uiso d . 1 . H
H37 0.0744 0.1770 -0.2223 0.053 Uiso d . 1 . H
H38 0.2586 0.2045 -0.2016 0.053 Uiso d . 1 . H

loop_
_atom_type_symbol
_atom_type_description
_atom_type_scat_dispersion_real
_atom_type_scat_dispersion_imag
_atom_type_scat_source
Ni Ni 0.3393 1.1124 'International Tables Vol C Tables 4.2.6.8 and 6.1.1.4'
S S 0.1246 0.1234 'International Tables Vol C Tables 4.2.6.8 and 6.1.1.4'
N N 0.0061 0.0033 'International Tables Vol C Tables 4.2.6.8 and 6.1.1.4'
C C 0.0033 0.0016 'International Tables Vol C Tables 4.2.6.8 and 6.1.1.4'
H H 0.0000 0.0000 'International Tables Vol C Tables 4.2.6.8 and 6.1.1.4'

loop_
_geom_angle_atom_site_label_1
_geom_angle_atom_site_label_2
_geom_angle_atom_site_label_3
_geom_angle_site_symmetry_3
_geom_angle
_geom_angle_publ_flag
N5 Ni1 N3 . 97.06(14) yes
N5 Ni1 N1 . 95.95(15) yes
N3 Ni1 N1 . 166.76(13) no
N5 Ni1 N4 . 89.46(13) yes
N3 Ni1 N4 . 88.67(14) yes
N1 Ni1 N4 . 89.0(2) yes
N5 Ni1 N2 . 89.79(12) yes
N3 Ni1 N2 . 91.65(12) yes
N1 Ni1 N2 . 90.86(14) yes
N4 Ni1 N2 . 179.21(11) yes
N9 Ni2 N6 . 90.40(13) yes
N9 Ni2 N10 . 166.62(12) yes
N6 Ni2 N10 . 89.14(12) yes
N9 Ni2 N8 . 87.18(12) yes
N6 Ni2 N8 . 170.55(11) no
N10 Ni2 N8 . 91.12(12) yes
N9 Ni2 N7 . 97.03(12) yes
N6 Ni2 N7 . 95.80(12) yes
N10 Ni2 N7 . 96.32(12) yes
N8 Ni2 N7 . 93.57(11) yes
N1 Ni1 S1 2_656 84.15(11) no
N2 Ni1 S1 2_656 94.70(10) no
N3 Ni1 S1 2_656 82.70(10) no
N4 Ni1 S1 2_656 86.03(10) no
N5 Ni1 S1 2_656 175.49(11) yes
N6 Ni2 S3 2_655 84.30(10) no
N7 Ni2 S3 2_655 174.20(10) yes
N8 Ni2 S3 2_655 170.55(12) no
N9 Ni2 S3 2_655 90.39(12) no
N10 Ni2 S3 2_655 77.89(10) no
C1 N1 Ni1 . 118.9(3) no
C1 N1 H1 . 106.9(4) no
Ni1 N1 H1 . 107.5(3) no
C1 N1 H2 . 108.0(4) no
Ni1 N1 H2 . 107.9(3) no
H1 N1 H2 . 107.1(3) no
C4 N2 C5 . 109.3(3) no
C4 N2 C3 . 109.7(3) no
C5 N2 C3 . 104.5(3) no
C4 N2 Ni1 . 111.1(2) no
C5 N2 Ni1 . 110.6(2) no
C3 N2 Ni1 . 111.4(2) no
C7 N3 Ni1 . 119.4(2) no
C7 N3 H3 . 107.4(3) no
Ni1 N3 H3 . 107.6(2) no
C7 N3 H4 . 107.5(3) no
Ni1 N3 H4 . 107.4(2) no
H3 N3 H4 . 106.9(3) no
C8 N4 Ni1 . 174.0(3) yes
C9 N5 Ni1 . 171.9(3) yes
C10 N6 Ni2 . 120.8(2) no
C10 N6 H20 . 107.2(3) no
Ni2 N6 H20 . 107.2(2) no
C10 N6 H21 . 107.0(3) no
Ni2 N6 H21 . 107.1(2) no
H20 N6 H21 . 106.8(3) no
C12 N7 C13 . 109.1(3) no
C12 N7 C14 . 104.8(3) no
C13 N7 C14 . 107.6(3) no
C12 N7 Ni2 . 112.4(2) no
C13 N7 Ni2 . 111.1(2) no
C14 N7 Ni2 . 111.5(2) no
C16 N8 Ni2 . 119.7(2) no
C16 N8 H22 . 107.5(3) no
Ni2 N8 H22 . 107.4(2) no
C16 N8 H23 . 107.4(3) no
Ni2 N8 H23 . 107.4(2) no
H22 N8 H23 . 106.9(3) no
C17 N9 Ni2 . 153.3(3) yes
C18 N10 Ni2 . 169.5(3) yes
N1 C1 C2 . 111.0(5) no
N1 C1 H5 . 109.4(5) no
C2 C1 H5 . 108.7(6) no
N1 C1 H6 . 110.1(6) no
C2 C1 H6 . 109.2(5) no
H5 C1 H6 . 108.4(5) no
C1 C2 C3 . 114.8(5) no
C1 C2 H7 . 109.0(5) no
C3 C2 H7 . 109.0(6) no
C1 C2 H8 . 108.3(7) no
C3 C2 H8 . 108.2(5) no
H7 C2 H8 . 107.3(5) no
N2 C3 C2 . 116.9(4) no
N2 C3 H9 . 107.8(3) no
C2 C3 H9 . 108.3(5) no
N2 C3 H10 . 107.8(4) no
C2 C3 H10 . 108.2(4) no
H9 C3 H10 . 107.5(4) no
N2 C4 H11 . 109.3(4) no
N2 C4 H12 . 109.7(4) no
H11 C4 H12 . 109.7(4) no
N2 C4 H13 . 109.3(4) no
H11 C4 H13 . 109.1(5) no
H12 C4 H13 . 109.6(5) no
N2 C5 C6 . 117.4(3) no
N2 C5 H14 . 108.0(3) no
C6 C5 H14 . 107.9(4) no
N2 C5 H15 . 108.1(3) no
C6 C5 H15 . 108.1(4) no
H14 C5 H15 . 107.0(3) no
C7 C6 C5 . 115.6(4) no
C7 C6 H16 . 108.6(5) no
C5 C6 H16 . 108.5(4) no
C7 C6 H17 . 108.2(4) no
C5 C6 H17 . 108.2(4) no
H16 C6 H17 . 107.5(4) no
N3 C7 C6 . 110.6(3) no
N3 C7 H18 . 109.6(4) no
C6 C7 H18 . 109.5(4) no
N3 C7 H19 . 109.7(4) no
C6 C7 H19 . 109.6(4) no
H18 C7 H19 . 107.8(4) no
N4 C8 S1 . 179.6(4) no
N5 C9 S2 . 179.4(3) no
N6 C10 C11 . 112.3(4) no
N6 C10 H24 . 109.3(4) no
C11 C10 H24 . 109.1(4) no
N6 C10 H25 . 109.2(4) no
C11 C10 H25 . 109.1(4) no
H24 C10 H25 . 107.9(4) no
C10 C11 C12 . 114.5(4) no
C10 C11 H26 . 108.8(4) no
C12 C11 H26 . 109.0(4) no
C10 C11 H27 . 108.3(4) no
C12 C11 H27 . 108.4(4) no
H26 C11 H27 . 107.6(4) no
N7 C12 C11 . 116.5(3) no
N7 C12 H28 . 108.2(4) no
C11 C12 H28 . 108.1(4) no
N7 C12 H29 . 108.3(3) no
C11 C12 H29 . 108.2(4) no
H28 C12 H29 . 107.2(4) no
N7 C13 H30 . 109.4(4) no
N7 C13 H31 . 109.4(4) no
H30 C13 H31 . 109.0(4) no
N7 C13 H32 . 109.8(4) no
H30 C13 H32 . 109.6(5) no
H31 C13 H32 . 109.5(4) no
N7 C14 C15 . 117.0(3) no
N7 C14 H33 . 108.1(3) no
C15 C14 H33 . 108.1(3) no
N7 C14 H34 . 108.0(3) no
C15 C14 H34 . 108.0(4) no
H33 C14 H34 . 107.3(4) no
C16 C15 C14 . 114.6(3) no
C16 C15 H35 . 108.1(4) no
C14 C15 H35 . 108.5(4) no
C16 C15 H36 . 108.8(3) no
C14 C15 H36 . 109.0(4) no
H35 C15 H36 . 107.5(4) no
N8 C16 C15 . 111.5(3) no
N8 C16 H37 . 109.5(3) no
C15 C16 H37 . 109.5(3) no
N8 C16 H38 . 109.3(3) no
C15 C16 H38 . 109.1(3) no
H37 C16 H38 . 107.9(3) no
N9 C17 S3 . 179.7(3) no
N10 C18 S4 . 179.2(3) no

loop_
_geom_bond_atom_site_label_1
_geom_bond_atom_site_label_2
_geom_bond_site_symmetry_2
_geom_bond_distance
_geom_bond_publ_flag
Ni1 N5 . 2.027(3) yes
Ni1 N3 . 2.048(3) yes
Ni1 N1 . 2.072(4) yes
Ni1 N4 . 2.079(3) yes
Ni1 N2 . 2.184(3) yes
Ni1 S1 2_656 2.835(2) yes
Ni2 N9 . 2.053(3) yes
Ni2 N6 . 2.061(3) yes
Ni2 N10 . 2.064(3) yes
Ni2 N8 . 2.070(3) yes
Ni2 N7 . 2.151(3) yes
Ni2 S3 2_655 2.8320(10) yes
S1 C8 . 1.643(4) no
S2 C9 . 1.616(3) no
S3 C17 . 1.642(3) no
S4 C18 . 1.628(3) no
N1 C1 . 1.469(6) no
N1 H1 . 0.904(4) no
N1 H2 . 0.895(4) no
N2 C4 . 1.477(5) no
N2 C5 . 1.488(5) no
N2 C3 . 1.489(5) no
N3 C7 . 1.460(5) no
N3 H3 . 0.899(3) no
N3 H4 . 0.902(3) no
N4 C8 . 1.140(5) no
N5 C9 . 1.150(4) no
N6 C10 . 1.463(5) no
N6 H20 . 0.899(3) no
N6 H21 . 0.902(3) no
N7 C12 . 1.478(5) no
N7 C13 . 1.480(5) no
N7 C14 . 1.503(4) no
N8 C16 . 1.469(4) no
N8 H22 . 0.900(3) no
N8 H23 . 0.900(3) no
N9 C17 . 1.149(4) no
N10 C18 . 1.144(4) no
C1 C2 . 1.483(9) no
C1 H5 . 0.971(4) no
C1 H6 . 0.963(6) no
C2 C3 . 1.497(7) no
C2 H7 . 0.967(7) no
C2 H8 . 0.976(5) no
C3 H9 . 0.968(5) no
C3 H10 . 0.969(4) no
C4 H11 . 0.962(5) no
C4 H12 . 0.955(5) no
C4 H13 . 0.963(4) no
C5 C6 . 1.512(6) no
C5 H14 . 0.973(4) no
C5 H15 . 0.970(4) no
C6 C7 . 1.482(7) no
C6 H16 . 0.968(4) no
C6 H17 . 0.971(5) no
C7 H18 . 0.973(5) no
C7 H19 . 0.971(4) no
C10 C11 . 1.498(7) no
C10 H24 . 0.969(5) no
C10 H25 . 0.971(4) no
C11 C12 . 1.510(6) no
C11 H26 . 0.966(4) no
C11 H27 . 0.973(5) no
C12 H28 . 0.971(4) no
C12 H29 . 0.970(5) no
C13 H30 . 0.962(5) no
C13 H31 . 0.963(4) no
C13 H32 . 0.956(4) no
C14 C15 . 1.508(6) no
C14 H33 . 0.969(4) no
C14 H34 . 0.972(4) no
C15 C16 . 1.496(5) no
C15 H35 . 0.975(4) no
C15 H36 . 0.966(4) no
C16 H37 . 0.969(3) no
C16 H38 . 0.973(4) no
